data_7020543
loop_
_publ_author_name
'Nemec, Ivan'
'Machata, Marek'
'Herchel, Radovan'
'Bo\<ca, Roman'
'Tr\'avn\'i\<cek, Zden\<ek'

_publ_section_title
;
 A new family of Fe(2)Ln complexes built from mononuclear anionic Schiff
 base subunits.
;
_journal_issue 48
_journal_name_full 'Dalton transactions (Cambridge, England : 2003)'
_journal_page_first 14603
_journal_page_last 14610
_journal_paper_doi 10.1039/c2dt31809a
_journal_volume 41
_journal_year 2012
_chemical_formula_moiety 'C28 H22 Fe N2 O6, C9 H22 N,2(C H4 O)'
_chemical_formula_sum 'C39 H52 Fe N3 O8'
_chemical_formula_weight 746.69
_chemical_name_systematic
;
?
;
_space_group_IT_number 7
_symmetry_cell_setting monoclinic
_symmetry_space_group_name_Hall 'P -2yc'
_symmetry_space_group_name_H-M 'P 1 c 1'
_atom_sites_solution_hydrogens geom
_atom_sites_solution_primary direct
_atom_sites_solution_secondary difmap
_audit_creation_method SHELXL-97
_cell_angle_alpha 90.00
_cell_angle_beta 130.203(2)
_cell_angle_gamma 90.00
_cell_formula_units_Z 2
_cell_length_a 12.7901(4)
_cell_length_b 11.2349(3)
_cell_length_c 17.2291(6)
_cell_measurement_reflns_used 14482
_cell_measurement_temperature 150(2)
_cell_measurement_theta_max 33.3585
_cell_measurement_theta_min 2.9698
_cell_volume 1890.88(12)
_computing_cell_refinement 'CrysAlis RED, Oxford Diffraction Ltd.'
_computing_data_collection 'CrysAlis CCD, Oxford Diffraction Ltd.'
_computing_data_reduction 'CrysAlis RED, Oxford Diffraction Ltd.'
_computing_molecular_graphics 'MERCURY (Macrae et al., 2006)'
_computing_publication_material ' enCIFer (Allen et al., 2004)'
_computing_structure_refinement 'SHELXL97 (Sheldrick, 2008)'
_computing_structure_solution 'SHELXS97 (Sheldrick, 2008)'
_diffrn_ambient_temperature 150(2)
_diffrn_detector_area_resol_mean 8.3611
_diffrn_measured_fraction_theta_full 0.998
_diffrn_measured_fraction_theta_max 0.998
_diffrn_measurement_device_type 'Goniometer KM4/Xcalibur detector: Sapphire2 (large Be window)'
_diffrn_measurement_method
;
Rotation method data acquisition using omega and phi scans
;
_diffrn_radiation_monochromator graphite
_diffrn_radiation_source 'fine-focus sealed tube'
_diffrn_radiation_type MoK\a
_diffrn_radiation_wavelength 0.71073
_diffrn_reflns_av_R_equivalents 0.0205
_diffrn_reflns_av_sigmaI/netI 0.0269
_diffrn_reflns_limit_h_max 15
_diffrn_reflns_limit_h_min -14
_diffrn_reflns_limit_k_max 13
_diffrn_reflns_limit_k_min -12
_diffrn_reflns_limit_l_max 20
_diffrn_reflns_limit_l_min -20
_diffrn_reflns_number 16025
_diffrn_reflns_theta_full 25.00
_diffrn_reflns_theta_max 25.00
_diffrn_reflns_theta_min 2.98
_exptl_absorpt_coefficient_mu 0.454
_exptl_absorpt_correction_T_max 1.00
_exptl_absorpt_correction_T_min 0.98355
_exptl_absorpt_correction_type multi-scan
_exptl_absorpt_process_details
;
CrysAlis RED, Oxford Diffraction Ltd.,
Version 1.171.33.5 (release 18-04-2008 CrysAlis171 .NET)
(compiled Apr 18 2008,18:17:43)
Empirical absorption correction using spherical harmonics,
implemented in SCALE3 ABSPACK scaling algorithm
;
_exptl_crystal_colour brown
_exptl_crystal_density_diffrn 1.311
_exptl_crystal_density_method 'not measured'
_exptl_crystal_description block
_exptl_crystal_F_000 794
_exptl_crystal_size_max 0.33
_exptl_crystal_size_mid 0.25
_exptl_crystal_size_min 0.2
_refine_diff_density_max 0.557
_refine_diff_density_min -0.271
_refine_diff_density_rms 0.054
_refine_ls_abs_structure_details 'Flack H D (1983), Acta Cryst. A39, 876-881'
_refine_ls_abs_structure_Flack 0.041(11)
_refine_ls_extinction_method none
_refine_ls_goodness_of_fit_ref 1.080
_refine_ls_hydrogen_treatment constr
_refine_ls_matrix_type full
_refine_ls_number_parameters 465
_refine_ls_number_reflns 6213
_refine_ls_number_restraints 2
_refine_ls_restrained_S_all 1.080
_refine_ls_R_factor_all 0.0374
_refine_ls_R_factor_gt 0.0344
_refine_ls_shift/su_max 0.000
_refine_ls_shift/su_mean 0.000
_refine_ls_structure_factor_coef Fsqd
_refine_ls_weighting_details 'calc w=1/[\s^2^(Fo^2^)+(0.0647P)^2^+0.0000P] where P=(Fo^2^+2Fc^2^)/3'
_refine_ls_weighting_scheme calc
_refine_ls_wR_factor_gt 0.0899
_refine_ls_wR_factor_ref 0.0910
_reflns_number_gt 5764
_reflns_number_total 6213
_reflns_threshold_expression >2sigma(I)
_cod_data_source_file c2dt31809a.txt
_cod_data_source_block 1
_cod_original_sg_symbol_H-M Pc
_cod_database_code 7020543

loop_
_symmetry_equiv_pos_as_xyz
'x, y, z'
'x, -y, z+1/2'

loop_
_atom_site_label
_atom_site_type_symbol
_atom_site_fract_x
_atom_site_fract_y
_atom_site_fract_z
_atom_site_U_iso_or_equiv
_atom_site_adp_type
_atom_site_occupancy
_atom_site_symmetry_multiplicity
_atom_site_calc_flag
_atom_site_refinement_flags
_atom_site_disorder_assembly
_atom_site_disorder_group
C1 C 1.1265(3) 0.5624(2) 1.12809(19) 0.0260(6) Uani 1 1 d . . .
C1S C 0.5523(4) 0.2305(4) 1.0653(3) 0.0754(13) Uani 1 1 d . . .
H1C1 H 0.4894 0.2022 0.9949 0.113 Uiso 1 1 calc R . .
H2C1 H 0.5487 0.3176 1.0662 0.113 Uiso 1 1 calc R . .
H3C1 H 0.5255 0.1970 1.1027 0.113 Uiso 1 1 calc R . .
C2 C 1.1510(3) 0.4846(2) 1.2037(2) 0.0328(7) Uani 1 1 d . . .
C2S C 0.7464(5) 0.3727(4) 0.9819(4) 0.0876(16) Uani 1 1 d . . .
H2C2 H 0.6792 0.3809 0.9078 0.131 Uiso 1 1 calc R . .
H3C2 H 0.8273 0.4210 1.0088 0.131 Uiso 1 1 calc R . .
H1C2 H 0.7059 0.4000 1.0114 0.131 Uiso 1 1 calc R . .
C3 C 1.2757(4) 0.4790(3) 1.2981(2) 0.0448(8) Uani 1 1 d . . .
H3 H 1.2886 0.4280 1.3476 0.054 Uiso 1 1 calc R . .
C4 C 1.3848(4) 0.5470(4) 1.3233(3) 0.0579(10) Uani 1 1 d . . .
H4 H 1.4719 0.5415 1.3893 0.070 Uiso 1 1 calc R . .
C5 C 1.3660(3) 0.6217(3) 1.2527(2) 0.0501(9) Uani 1 1 d . . .
H5 H 1.4407 0.6683 1.2705 0.060 Uiso 1 1 calc R . .
C6 C 1.2382(3) 0.6311(3) 1.1541(2) 0.0331(7) Uani 1 1 d . . .
C7 C 1.2254(3) 0.7112(2) 1.0850(2) 0.0274(6) Uani 1 1 d . . .
H7 H 1.3068 0.7507 1.1083 0.033 Uiso 1 1 calc R . .
C8 C 1.1156(3) 0.8250(2) 0.9344(2) 0.0198(6) Uani 1 1 d . . .
C9 C 1.2294(3) 0.8834(2) 0.9600(2) 0.0292(6) Uani 1 1 d . . .
H9 H 1.3179 0.8628 1.0209 0.035 Uiso 1 1 calc R . .
C10 C 1.2154(3) 0.9718(3) 0.8975(2) 0.0334(7) Uani 1 1 d . . .
H10 H 1.2935 1.0119 0.9151 0.040 Uiso 1 1 calc R . .
C11 C 1.0856(3) 1.0003(2) 0.8091(2) 0.0321(7) Uani 1 1 d . . .
H11 H 1.0753 1.0610 0.7661 0.039 Uiso 1 1 calc R . .
C12 C 0.9711(3) 0.9426(2) 0.7819(2) 0.0265(6) Uani 1 1 d . . .
H12 H 0.8829 0.9641 0.7211 0.032 Uiso 1 1 calc R . .
C13 C 0.9848(3) 0.8520(2) 0.8443(2) 0.0219(6) Uani 1 1 d . . .
C14 C 0.7752(3) 0.4921(2) 0.75958(18) 0.0219(6) Uani 1 1 d . . .
C15 C 0.7916(3) 0.4125(2) 0.70363(19) 0.0237(6) Uani 1 1 d . . .
C16 C 0.6803(3) 0.3563(2) 0.6174(2) 0.0284(6) Uani 1 1 d . . .
H16 H 0.6927 0.3052 0.5800 0.034 Uiso 1 1 calc R . .
C17 C 0.5495(3) 0.3745(3) 0.5849(2) 0.0339(7) Uani 1 1 d . . .
H17 H 0.4733 0.3349 0.5258 0.041 Uiso 1 1 calc R . .
C18 C 0.5308(3) 0.4484(3) 0.6371(2) 0.0327(6) Uani 1 1 d . . .
H18 H 0.4413 0.4588 0.6149 0.039 Uiso 1 1 calc R . .
C19 C 0.6421(3) 0.5104(2) 0.7244(2) 0.0252(6) Uani 1 1 d . . .
C20 C 0.6132(3) 0.5919(2) 0.7723(2) 0.0259(6) Uani 1 1 d . . .
H20 H 0.5209 0.5959 0.7451 0.031 Uiso 1 1 calc R . .
C21 C 0.6598(3) 0.7436(2) 0.8864(2) 0.0236(6) Uani 1 1 d . . .
C22 C 0.5273(3) 0.7571(3) 0.8534(2) 0.0333(7) Uani 1 1 d . . .
H22 H 0.4552 0.7065 0.8022 0.040 Uiso 1 1 calc R . .
C23 C 0.5029(3) 0.8446(3) 0.8960(2) 0.0371(7) Uani 1 1 d . . .
H23 H 0.4137 0.8536 0.8744 0.045 Uiso 1 1 calc R . .
C24 C 0.6067(3) 0.9193(3) 0.9698(2) 0.0343(7) Uani 1 1 d . . .
H24 H 0.5880 0.9803 0.9975 0.041 Uiso 1 1 calc R . .
C25 C 0.7384(3) 0.9059(2) 1.0039(2) 0.0304(7) Uani 1 1 d . . .
H25 H 0.8092 0.9576 1.0549 0.037 Uiso 1 1 calc R . .
C26 C 0.7672(3) 0.8169(2) 0.9636(2) 0.0239(6) Uani 1 1 d . . .
C27 C 1.0526(4) 0.3505(3) 1.2476(3) 0.0489(9) Uani 1 1 d . . .
H27A H 0.9656 0.3099 1.2161 0.073 Uiso 1 1 calc R . .
H27B H 1.0754 0.4020 1.3026 0.073 Uiso 1 1 calc R . .
H27C H 1.1251 0.2912 1.2753 0.073 Uiso 1 1 calc R . .
C28 C 0.9474(3) 0.3180(2) 0.6932(3) 0.0352(7) Uani 1 1 d . . .
H28A H 1.0459 0.3130 0.7301 0.053 Uiso 1 1 calc R . .
H28B H 0.9004 0.3485 0.6245 0.053 Uiso 1 1 calc R . .
H28C H 0.9121 0.2387 0.6890 0.053 Uiso 1 1 calc R . .
C29 C 0.2064(4) 0.6195(4) 0.4889(3) 0.0703(12) Uani 1 1 d . . .
H29A H 0.2717 0.6339 0.4781 0.105 Uiso 1 1 calc R . .
H29B H 0.1403 0.5587 0.4411 0.105 Uiso 1 1 calc R . .
H29C H 0.2556 0.5918 0.5587 0.105 Uiso 1 1 calc R . .
C30 C 0.1322(4) 0.7326(3) 0.4720(3) 0.0527(9) Uani 1 1 d . . .
H30A H 0.0834 0.7612 0.4018 0.063 Uiso 1 1 calc R . .
H30B H 0.1990 0.7944 0.5196 0.063 Uiso 1 1 calc R . .
C31 C 0.0313(4) 0.7127(3) 0.4882(2) 0.0401(8) Uani 1 1 d . A .
H31A H 0.0827 0.6917 0.5604 0.048 Uiso 1 1 calc R . .
H31B H -0.0268 0.6436 0.4467 0.048 Uiso 1 1 calc R . .
C32 C -0.3931(4) 0.9273(4) 0.2107(3) 0.0662(11) Uani 1 1 d . . .
H32A H -0.4573 0.9902 0.1950 0.099 Uiso 1 1 calc R . .
H32B H -0.4387 0.8498 0.1925 0.099 Uiso 1 1 calc R . .
H32C H -0.3627 0.9405 0.1717 0.099 Uiso 1 1 calc R . .
C34 C -0.2697(4) 0.9292(3) 0.3239(3) 0.0486(9) Uani 1 1 d . . .
H34A H -0.2246 1.0080 0.3424 0.058 Uiso 1 1 calc R . .
H34B H -0.3007 0.9173 0.3632 0.058 Uiso 1 1 calc R . .
C35 C -0.1684(4) 0.8336(3) 0.3513(3) 0.0433(9) Uani 1 1 d . A .
H35A H -0.2177 0.7574 0.3205 0.052 Uiso 1 1 calc R . .
H35B H -0.1244 0.8543 0.3224 0.052 Uiso 1 1 calc R . .
C37A C 0.0276(4) 0.9318(3) 0.5161(3) 0.0492(9) Uani 0.728(5) 1 d P A 1
H37A H 0.0758 0.9497 0.4900 0.059 Uiso 0.728(5) 1 calc PR A 1
H37B H -0.0330 1.0001 0.4991 0.059 Uiso 0.728(5) 1 calc PR A 1
C37B C 0.0276(4) 0.9318(3) 0.5161(3) 0.0492(9) Uani 0.272(5) 1 d P A 2
H37C H 0.1215 0.9051 0.5484 0.059 Uiso 0.272(5) 1 calc PR A 2
H37D H 0.0000 0.9844 0.4594 0.059 Uiso 0.272(5) 1 calc PR A 2
C38A C 0.1320(4) 0.9183(3) 0.6304(3) 0.0273(8) Uani 0.728(5) 1 d P A 1
H38A H 0.0854 0.8998 0.6577 0.033 Uiso 0.728(5) 1 calc PR A 1
H38B H 0.1959 0.8526 0.6489 0.033 Uiso 0.728(5) 1 calc PR A 1
C38B C 0.0433(11) 1.0002(9) 0.5785(7) 0.0273(8) Uani 0.272(5) 1 d P A 2
H38C H 0.0034 0.9641 0.6067 0.033 Uiso 0.272(5) 1 calc PR A 2
H38D H -0.0065 1.0752 0.5440 0.033 Uiso 0.272(5) 1 calc PR A 2
C39A C 0.2071(4) 1.0309(3) 0.6731(3) 0.0465(8) Uani 0.728(5) 1 d P A 1
H39A H 0.2755 1.0244 0.7472 0.070 Uiso 0.728(5) 1 calc PR A 1
H39B H 0.1429 1.0953 0.6547 0.070 Uiso 0.728(5) 1 calc PR A 1
H39C H 0.2529 1.0484 0.6457 0.070 Uiso 0.728(5) 1 calc PR A 1
C39B C 0.2071(4) 1.0309(3) 0.6731(3) 0.0465(8) Uani 0.272(5) 1 d P A 2
H39D H 0.2147 1.0858 0.7207 0.070 Uiso 0.272(5) 1 calc PR A 2
H39E H 0.2467 1.0679 0.6457 0.070 Uiso 0.272(5) 1 calc PR A 2
H39F H 0.2564 0.9572 0.7086 0.070 Uiso 0.272(5) 1 calc PR A 2
Fe1 Fe 0.91387(3) 0.67714(3) 0.92411(2) 0.01924(10) Uani 1 1 d . . .
N1 N 1.1162(2) 0.73702(19) 0.99408(16) 0.0212(5) Uani 1 1 d . . .
N2 N 0.7001(2) 0.66094(18) 0.84889(17) 0.0221(5) Uani 1 1 d . . .
N3 N -0.0619(3) 0.81787(19) 0.4620(2) 0.0376(7) Uani 1 1 d . . .
H3A H -0.1048 0.8020 0.4871 0.045 Uiso 1 1 d R A .
O1 O 1.0047(2) 0.56689(16) 1.03866(14) 0.0267(5) Uani 1 1 d . . .
O1S O 0.6873(3) 0.1940(3) 1.1118(2) 0.0717(9) Uani 1 1 d . . .
H1O1 H 0.7216 0.1588 1.1666 0.108 Uiso 1 1 calc R . .
O2 O 0.87729(19) 0.79338(17) 0.81990(13) 0.0246(4) Uani 1 1 d . . .
O2S O 0.7851(3) 0.2521(3) 1.0076(2) 0.0760(9) Uani 1 1 d . . .
H1O2 H 0.7631 0.2269 1.0412 0.114 Uiso 1 1 calc R . .
O3 O 0.88395(18) 0.54301(16) 0.84078(13) 0.0250(4) Uani 1 1 d . . .
O4 O 0.8918(2) 0.80150(15) 0.99466(15) 0.0260(5) Uani 1 1 d . . .
O5 O 1.0404(2) 0.4210(2) 1.17284(16) 0.0404(6) Uani 1 1 d . . .
O6 O 0.9241(2) 0.39598(17) 0.74545(14) 0.0296(4) Uani 1 1 d . . .

loop_
_atom_site_aniso_label
_atom_site_aniso_U_11
_atom_site_aniso_U_22
_atom_site_aniso_U_33
_atom_site_aniso_U_23
_atom_site_aniso_U_13
_atom_site_aniso_U_12
C1 0.0352(16) 0.0225(14) 0.0207(14) 0.0007(11) 0.0183(13) 0.0069(12)
C1S 0.052(3) 0.075(3) 0.052(2) -0.016(2) 0.012(2) 0.013(2)
C2 0.0483(19) 0.0272(14) 0.0261(15) 0.0008(12) 0.0255(15) 0.0092(14)
C2S 0.059(3) 0.065(3) 0.065(3) 0.017(2) 0.007(2) -0.008(2)
C3 0.056(2) 0.0414(17) 0.0288(17) 0.0120(14) 0.0239(17) 0.0092(17)
C4 0.047(2) 0.067(2) 0.0275(18) 0.0167(16) 0.0098(17) 0.0060(19)
C5 0.0344(19) 0.055(2) 0.0366(19) 0.0092(16) 0.0121(16) 0.0019(16)
C6 0.0338(17) 0.0350(16) 0.0233(15) 0.0009(12) 0.0151(13) 0.0030(13)
C7 0.0214(14) 0.0304(14) 0.0272(15) -0.0005(12) 0.0143(13) 0.0005(12)
C8 0.0251(15) 0.0181(13) 0.0252(14) -0.0020(10) 0.0203(13) 0.0021(11)
C9 0.0322(16) 0.0278(14) 0.0319(15) -0.0052(12) 0.0226(14) -0.0035(13)
C10 0.0392(18) 0.0295(15) 0.0455(19) -0.0046(13) 0.0337(16) -0.0097(13)
C11 0.0456(18) 0.0233(14) 0.0437(18) 0.0032(12) 0.0362(16) 0.0002(13)
C12 0.0383(17) 0.0240(14) 0.0262(15) 0.0043(11) 0.0249(14) 0.0049(12)
C13 0.0313(16) 0.0187(13) 0.0258(14) -0.0046(11) 0.0230(13) -0.0020(12)
C14 0.0281(15) 0.0193(13) 0.0186(13) 0.0019(10) 0.0153(12) -0.0005(11)
C15 0.0311(16) 0.0212(13) 0.0188(14) 0.0011(11) 0.0161(12) 0.0006(12)
C16 0.0397(18) 0.0248(14) 0.0237(14) -0.0028(11) 0.0218(14) 0.0009(13)
C17 0.0361(18) 0.0305(15) 0.0225(14) -0.0082(12) 0.0132(13) -0.0079(13)
C18 0.0256(15) 0.0372(16) 0.0281(15) -0.0039(12) 0.0140(13) -0.0012(12)
C19 0.0254(15) 0.0236(14) 0.0231(14) -0.0009(11) 0.0140(12) -0.0011(11)
C20 0.0237(15) 0.0299(14) 0.0250(14) 0.0000(12) 0.0161(12) 0.0008(12)
C21 0.0293(15) 0.0212(13) 0.0231(13) 0.0048(10) 0.0181(12) 0.0072(11)
C22 0.0358(17) 0.0349(16) 0.0314(16) 0.0019(12) 0.0227(14) 0.0059(13)
C23 0.0393(18) 0.0403(17) 0.0419(18) 0.0129(14) 0.0308(16) 0.0197(14)
C24 0.053(2) 0.0293(15) 0.0378(17) 0.0060(13) 0.0367(17) 0.0157(15)
C25 0.0494(19) 0.0219(14) 0.0300(15) 0.0033(11) 0.0301(15) 0.0035(13)
C26 0.0337(19) 0.0233(14) 0.0233(15) 0.0047(11) 0.0222(14) 0.0042(12)
C27 0.075(3) 0.0400(18) 0.044(2) 0.0183(15) 0.044(2) 0.0107(18)
C28 0.0446(19) 0.0325(16) 0.0430(18) -0.0124(13) 0.0348(16) -0.0041(14)
C29 0.050(2) 0.100(3) 0.064(3) 0.012(2) 0.038(2) 0.018(2)
C30 0.060(2) 0.047(2) 0.042(2) -0.0043(16) 0.0290(18) -0.0106(19)
C31 0.056(2) 0.0301(15) 0.0367(18) 0.0000(14) 0.0309(18) -0.0019(15)
C32 0.048(2) 0.084(3) 0.045(2) -0.015(2) 0.0202(19) 0.002(2)
C34 0.062(2) 0.0332(18) 0.052(2) -0.0055(15) 0.037(2) -0.0021(17)
C35 0.054(2) 0.0355(18) 0.0381(19) -0.0072(14) 0.0289(18) 0.0002(15)
C37A 0.053(2) 0.0374(19) 0.048(2) 0.0052(15) 0.0287(19) 0.0040(16)
C37B 0.053(2) 0.0374(19) 0.048(2) 0.0052(15) 0.0287(19) 0.0040(16)
C38A 0.037(2) 0.0248(18) 0.0214(18) 0.0022(14) 0.0194(17) -0.0004(15)
C38B 0.037(2) 0.0248(18) 0.0214(18) 0.0022(14) 0.0194(17) -0.0004(15)
C39A 0.049(2) 0.051(2) 0.0417(19) 0.0129(15) 0.0301(17) 0.0046(16)
C39B 0.049(2) 0.051(2) 0.0417(19) 0.0129(15) 0.0301(17) 0.0046(16)
Fe1 0.0231(2) 0.01891(17) 0.01776(17) -0.00111(16) 0.01407(15) -0.00158(18)
N1 0.0240(12) 0.0241(12) 0.0196(12) -0.0021(9) 0.0159(10) 0.0007(9)
N2 0.0273(13) 0.0217(11) 0.0221(12) 0.0019(9) 0.0181(11) 0.0012(9)
N3 0.065(2) 0.0216(12) 0.0384(16) 0.0018(10) 0.0388(17) 0.0066(11)
O1 0.0322(12) 0.0232(10) 0.0216(10) 0.0019(8) 0.0160(9) -0.0013(8)
O1S 0.0608(18) 0.090(2) 0.0357(14) -0.0101(13) 0.0184(13) 0.0303(15)
O2 0.0248(11) 0.0271(9) 0.0225(10) 0.0021(8) 0.0155(9) -0.0018(8)
O2S 0.092(2) 0.071(2) 0.087(2) -0.0119(16) 0.068(2) -0.0076(16)
O3 0.0265(11) 0.0260(10) 0.0230(10) -0.0075(8) 0.0162(9) -0.0028(8)
O4 0.0325(12) 0.0231(10) 0.0273(11) -0.0029(8) 0.0216(10) -0.0029(9)
O5 0.0564(15) 0.0368(12) 0.0353(12) 0.0111(9) 0.0329(12) 0.0024(11)
O6 0.0342(12) 0.0317(10) 0.0302(10) -0.0084(8) 0.0241(10) -0.0023(9)

loop_
_atom_type_symbol
_atom_type_description
_atom_type_scat_dispersion_real
_atom_type_scat_dispersion_imag
_atom_type_scat_source
C C 0.0033 0.0016 'International Tables Vol C Tables 4.2.6.8 and 6.1.1.4'
H H 0.0000 0.0000 'International Tables Vol C Tables 4.2.6.8 and 6.1.1.4'
Fe Fe 0.3463 0.8444 'International Tables Vol C Tables 4.2.6.8 and 6.1.1.4'
N N 0.0061 0.0033 'International Tables Vol C Tables 4.2.6.8 and 6.1.1.4'
O O 0.0106 0.0060 'International Tables Vol C Tables 4.2.6.8 and 6.1.1.4'

loop_
_geom_angle_atom_site_label_1
_geom_angle_atom_site_label_2
_geom_angle_atom_site_label_3
_geom_angle
O1 C1 C6 122.9(2)
O1 C1 C2 119.6(3)
C6 C1 C2 117.5(3)
O1S C1S H1C1 109.5
O1S C1S H2C1 109.5
H1C1 C1S H2C1 109.5
O1S C1S H3C1 109.5
H1C1 C1S H3C1 109.5
H2C1 C1S H3C1 109.5
O5 C2 C3 124.7(3)
O5 C2 C1 114.1(3)
C3 C2 C1 121.2(3)
O2S C2S H2C2 109.5
O2S C2S H3C2 109.5
H2C2 C2S H3C2 109.5
O2S C2S H1C2 109.5
H2C2 C2S H1C2 109.5
H3C2 C2S H1C2 109.5
C2 C3 C4 120.9(3)
C2 C3 H3 119.5
C4 C3 H3 119.5
C5 C4 C3 119.7(3)
C5 C4 H4 120.2
C3 C4 H4 120.2
C4 C5 C6 121.4(3)
C4 C5 H5 119.3
C6 C5 H5 119.3
C5 C6 C7 118.5(3)
C5 C6 C1 119.2(3)
C7 C6 C1 122.3(3)
N1 C7 C6 127.7(3)
N1 C7 H7 116.2
C6 C7 H7 116.2
C9 C8 C13 120.7(2)
C9 C8 N1 125.8(3)
C13 C8 N1 113.5(2)
C8 C9 C10 120.6(3)
C8 C9 H9 119.7
C10 C9 H9 119.7
C11 C10 C9 118.8(3)
C11 C10 H10 120.6
C9 C10 H10 120.6
C12 C11 C10 121.4(2)
C12 C11 H11 119.3
C10 C11 H11 119.3
C11 C12 C13 120.0(3)
C11 C12 H12 120.0
C13 C12 H12 120.0
O2 C13 C8 119.9(2)
O2 C13 C12 121.7(3)
C8 C13 C12 118.4(2)
O3 C14 C19 123.6(2)
O3 C14 C15 118.6(2)
C19 C14 C15 117.8(2)
O6 C15 C16 125.1(2)
O6 C15 C14 113.8(2)
C16 C15 C14 121.0(3)
C15 C16 C17 120.2(3)
C15 C16 H16 119.9
C17 C16 H16 119.9
C18 C17 C16 120.3(3)
C18 C17 H17 119.9
C16 C17 H17 119.9
C17 C18 C19 121.2(3)
C17 C18 H18 119.4
C19 C18 H18 119.4
C14 C19 C18 119.5(2)
C14 C19 C20 122.4(2)
C18 C19 C20 118.0(3)
N2 C20 C19 126.7(3)
N2 C20 H20 116.6
C19 C20 H20 116.6
C22 C21 C26 120.4(2)
C22 C21 N2 126.1(3)
C26 C21 N2 113.4(2)
C23 C22 C21 119.3(3)
C23 C22 H22 120.3
C21 C22 H22 120.3
C22 C23 C24 120.7(3)
C22 C23 H23 119.7
C24 C23 H23 119.7
C23 C24 C25 120.5(3)
C23 C24 H24 119.8
C25 C24 H24 119.8
C24 C25 C26 120.3(3)
C24 C25 H25 119.8
C26 C25 H25 119.8
O4 C26 C25 121.9(3)
O4 C26 C21 119.4(2)
C25 C26 C21 118.7(3)
O5 C27 H27A 109.5
O5 C27 H27B 109.5
H27A C27 H27B 109.5
O5 C27 H27C 109.5
H27A C27 H27C 109.5
H27B C27 H27C 109.5
O6 C28 H28A 109.5
O6 C28 H28B 109.5
H28A C28 H28B 109.5
O6 C28 H28C 109.5
H28A C28 H28C 109.5
H28B C28 H28C 109.5
C30 C29 H29A 109.5
C30 C29 H29B 109.5
H29A C29 H29B 109.5
C30 C29 H29C 109.5
H29A C29 H29C 109.5
H29B C29 H29C 109.5
C29 C30 C31 110.5(3)
C29 C30 H30A 109.6
C31 C30 H30A 109.6
C29 C30 H30B 109.6
C31 C30 H30B 109.6
H30A C30 H30B 108.1
C30 C31 N3 115.5(3)
C30 C31 H31A 108.4
N3 C31 H31A 108.4
C30 C31 H31B 108.4
N3 C31 H31B 108.4
H31A C31 H31B 107.5
C34 C32 H32A 109.5
C34 C32 H32B 109.5
H32A C32 H32B 109.5
C34 C32 H32C 109.5
H32A C32 H32C 109.5
H32B C32 H32C 109.5
C35 C34 C32 111.2(3)
C35 C34 H34A 109.4
C32 C34 H34A 109.4
C35 C34 H34B 109.4
C32 C34 H34B 109.4
H34A C34 H34B 108.0
N3 C35 C34 112.4(3)
N3 C35 H35A 109.1
C34 C35 H35A 109.1
N3 C35 H35B 109.1
C34 C35 H35B 109.1
H35A C35 H35B 107.9
C38A C37A N3 112.7(3)
C38A C37A H37A 109.1
N3 C37A H37A 109.1
C38A C37A H37B 109.1
N3 C37A H37B 109.1
H37A C37A H37B 107.8
C39A C38A C37A 107.9(3)
C39A C38A H38A 110.1
C37A C38A H38A 110.1
C39A C38A H38B 110.1
C37A C38A H38B 110.1
H38A C38A H38B 108.4
H38C C38B H38D 107.9
C38A C39A H39A 109.5
C38A C39A H39B 109.5
H39A C39A H39B 109.5
C38A C39A H39C 109.5
H39A C39A H39C 109.5
H39B C39A H39C 109.5
O3 Fe1 O1 87.70(8)
O3 Fe1 O4 163.66(8)
O1 Fe1 O4 93.12(8)
O3 Fe1 O2 91.29(8)
O1 Fe1 O2 162.75(8)
O4 Fe1 O2 92.66(7)
O3 Fe1 N1 104.49(8)
O1 Fe1 N1 85.18(8)
O4 Fe1 N1 91.83(8)
O2 Fe1 N1 78.40(8)
O3 Fe1 N2 85.50(8)
O1 Fe1 N2 104.54(8)
O4 Fe1 N2 78.50(9)
O2 Fe1 N2 92.53(8)
N1 Fe1 N2 166.51(9)
C7 N1 C8 122.0(2)
C7 N1 Fe1 125.58(18)
C8 N1 Fe1 111.77(17)
C20 N2 C21 122.3(2)
C20 N2 Fe1 125.81(18)
C21 N2 Fe1 111.63(17)
C35 N3 C31 111.7(2)
C35 N3 C37A 112.6(2)
C31 N3 C37A 109.1(3)
C35 N3 H3A 107.5
C31 N3 H3A 107.7
C37A N3 H3A 108.1
C1 O1 Fe1 134.03(17)
C1S O1S H1O1 109.5
C13 O2 Fe1 116.28(17)
C2S O2S H1O2 109.5
C14 O3 Fe1 134.18(16)
C26 O4 Fe1 116.99(17)
C2 O5 C27 117.4(3)
C15 O6 C28 116.7(2)

loop_
_geom_bond_atom_site_label_1
_geom_bond_atom_site_label_2
_geom_bond_distance
C1 O1 1.306(3)
C1 C6 1.419(4)
C1 C2 1.425(4)
C1S O1S 1.416(5)
C1S H1C1 0.9800
C1S H2C1 0.9800
C1S H3C1 0.9800
C2 O5 1.351(4)
C2 C3 1.357(4)
C2S O2S 1.412(5)
C2S H2C2 0.9800
C2S H3C2 0.9800
C2S H1C2 0.9800
C3 C4 1.392(5)
C3 H3 0.9500
C4 C5 1.365(5)
C4 H4 0.9500
C5 C6 1.409(4)
C5 H5 0.9500
C6 C7 1.415(4)
C7 N1 1.290(3)
C7 H7 0.9500
C8 C9 1.384(4)
C8 C13 1.396(4)
C8 N1 1.422(3)
C9 C10 1.390(4)
C9 H9 0.9500
C10 C11 1.383(4)
C10 H10 0.9500
C11 C12 1.378(4)
C11 H11 0.9500
C12 C13 1.408(4)
C12 H12 0.9500
C13 O2 1.324(3)
C14 O3 1.306(3)
C14 C19 1.406(4)
C14 C15 1.426(4)
C15 O6 1.359(3)
C15 C16 1.379(4)
C16 C17 1.394(4)
C16 H16 0.9500
C17 C18 1.355(4)
C17 H17 0.9500
C18 C19 1.418(4)
C18 H18 0.9500
C19 C20 1.431(4)
C20 N2 1.298(3)
C20 H20 0.9500
C21 C22 1.405(4)
C21 C26 1.406(4)
C21 N2 1.407(3)
C22 C23 1.377(4)
C22 H22 0.9500
C23 C24 1.380(5)
C23 H23 0.9500
C24 C25 1.387(5)
C24 H24 0.9500
C25 C26 1.395(4)
C25 H25 0.9500
C26 O4 1.325(4)
C27 O5 1.432(3)
C27 H27A 0.9800
C27 H27B 0.9800
C27 H27C 0.9800
C28 O6 1.419(3)
C28 H28A 0.9800
C28 H28B 0.9800
C28 H28C 0.9800
C29 C30 1.498(6)
C29 H29A 0.9800
C29 H29B 0.9800
C29 H29C 0.9800
C30 C31 1.504(5)
C30 H30A 0.9900
C30 H30B 0.9900
C31 N3 1.524(4)
C31 H31A 0.9900
C31 H31B 0.9900
C32 C34 1.524(5)
C32 H32A 0.9800
C32 H32B 0.9800
C32 H32C 0.9800
C34 C35 1.506(5)
C34 H34A 0.9900
C34 H34B 0.9900
C35 N3 1.473(5)
C35 H35A 0.9900
C35 H35B 0.9900
C37A C38A 1.514(5)
C37A N3 1.562(4)
C37A H37A 0.9900
C37A H37B 0.9900
C38A C39A 1.467(5)
C38A H38A 0.9900
C38A H38B 0.9900
C38B H38C 0.9900
C38B H38D 0.9900
C39A H39A 0.9800
C39A H39B 0.9800
C39A H39C 0.9800
Fe1 O3 1.9414(17)
Fe1 O1 1.9542(18)
Fe1 O4 1.9881(19)
Fe1 O2 2.0159(18)
Fe1 N1 2.139(2)
Fe1 N2 2.148(2)
N3 H3A 0.9109
O1S H1O1 0.8400
O2S H1O2 0.8400

loop_
_geom_torsion_atom_site_label_1
_geom_torsion_atom_site_label_2
_geom_torsion_atom_site_label_3
_geom_torsion_atom_site_label_4
_geom_torsion
O1 C1 C2 O5 0.2(4)
C6 C1 C2 O5 -179.1(2)
O1 C1 C2 C3 -178.8(3)
C6 C1 C2 C3 1.8(4)
O5 C2 C3 C4 179.4(3)
C1 C2 C3 C4 -1.7(5)
C2 C3 C4 C5 0.9(6)
C3 C4 C5 C6 -0.4(6)
C4 C5 C6 C7 179.3(3)
C4 C5 C6 C1 0.7(5)
O1 C1 C6 C5 179.4(3)
C2 C1 C6 C5 -1.3(4)
O1 C1 C6 C7 0.8(4)
C2 C1 C6 C7 -179.9(3)
C5 C6 C7 N1 -175.9(3)
C1 C6 C7 N1 2.7(5)
C13 C8 C9 C10 1.4(4)
N1 C8 C9 C10 -177.2(2)
C8 C9 C10 C11 -0.1(4)
C9 C10 C11 C12 -0.4(4)
C10 C11 C12 C13 -0.5(4)
C9 C8 C13 O2 178.5(2)
N1 C8 C13 O2 -2.8(3)
C9 C8 C13 C12 -2.2(4)
N1 C8 C13 C12 176.5(2)
C11 C12 C13 O2 -179.0(2)
C11 C12 C13 C8 1.7(4)
O3 C14 C15 O6 2.1(3)
C19 C14 C15 O6 -177.2(2)
O3 C14 C15 C16 180.0(2)
C19 C14 C15 C16 0.6(4)
O6 C15 C16 C17 175.9(2)
C14 C15 C16 C17 -1.6(4)
C15 C16 C17 C18 0.7(4)
C16 C17 C18 C19 1.2(4)
O3 C14 C19 C18 -178.1(2)
C15 C14 C19 C18 1.2(4)
O3 C14 C19 C20 3.3(4)
C15 C14 C19 C20 -177.4(2)
C17 C18 C19 C14 -2.2(4)
C17 C18 C19 C20 176.6(3)
C14 C19 C20 N2 2.7(4)
C18 C19 C20 N2 -176.0(3)
C26 C21 C22 C23 1.3(4)
N2 C21 C22 C23 -178.4(3)
C21 C22 C23 C24 0.6(4)
C22 C23 C24 C25 -1.3(4)
C23 C24 C25 C26 0.2(4)
C24 C25 C26 O4 -179.8(2)
C24 C25 C26 C21 1.6(4)
C22 C21 C26 O4 179.0(2)
N2 C21 C26 O4 -1.3(3)
C22 C21 C26 C25 -2.4(4)
N2 C21 C26 C25 177.3(2)
C29 C30 C31 N3 -173.6(3)
C32 C34 C35 N3 -168.9(3)
N3 C37A C38A C39A -178.5(3)
C6 C7 N1 C8 176.1(3)
C6 C7 N1 Fe1 6.1(4)
C9 C8 N1 C7 7.0(4)
C13 C8 N1 C7 -171.6(2)
C9 C8 N1 Fe1 178.3(2)
C13 C8 N1 Fe1 -0.3(2)
O3 Fe1 N1 C7 -98.8(2)
O1 Fe1 N1 C7 -12.4(2)
O4 Fe1 N1 C7 80.6(2)
O2 Fe1 N1 C7 172.9(2)
N2 Fe1 N1 C7 124.4(4)
O3 Fe1 N1 C8 90.38(16)
O1 Fe1 N1 C8 176.74(16)
O4 Fe1 N1 C8 -90.29(15)
O2 Fe1 N1 C8 2.05(15)
N2 Fe1 N1 C8 -46.5(4)
C19 C20 N2 C21 175.9(2)
C19 C20 N2 Fe1 2.1(4)
C22 C21 N2 C20 5.0(4)
C26 C21 N2 C20 -174.7(2)
C22 C21 N2 Fe1 179.6(2)
C26 C21 N2 Fe1 -0.1(3)
O3 Fe1 N2 C20 -8.1(2)
O1 Fe1 N2 C20 -94.5(2)
O4 Fe1 N2 C20 175.2(2)
O2 Fe1 N2 C20 83.0(2)
N1 Fe1 N2 C20 130.3(3)
O3 Fe1 N2 C21 177.53(17)
O1 Fe1 N2 C21 91.09(16)
O4 Fe1 N2 C21 0.83(15)
O2 Fe1 N2 C21 -91.37(16)
N1 Fe1 N2 C21 -44.1(4)
C34 C35 N3 C31 174.4(3)
C34 C35 N3 C37A -62.5(4)
C30 C31 N3 C35 74.1(4)
C30 C31 N3 C37A -50.9(4)
C38A C37A N3 C35 176.8(3)
C38A C37A N3 C31 -58.7(4)
C6 C1 O1 Fe1 -15.3(4)
C2 C1 O1 Fe1 165.45(18)
O3 Fe1 O1 C1 122.5(2)
O4 Fe1 O1 C1 -73.9(2)
O2 Fe1 O1 C1 35.5(4)
N1 Fe1 O1 C1 17.7(2)
N2 Fe1 O1 C1 -152.8(2)
C8 C13 O2 Fe1 4.8(3)
C12 C13 O2 Fe1 -174.56(18)
O3 Fe1 O2 C13 -108.15(18)
O1 Fe1 O2 C13 -21.7(4)
O4 Fe1 O2 C13 87.71(19)
N1 Fe1 O2 C13 -3.62(17)
N2 Fe1 O2 C13 166.31(17)
C19 C14 O3 Fe1 -15.7(4)
C15 C14 O3 Fe1 164.99(17)
O1 Fe1 O3 C14 120.2(2)
O4 Fe1 O3 C14 27.0(4)
O2 Fe1 O3 C14 -77.0(2)
N1 Fe1 O3 C14 -155.4(2)
N2 Fe1 O3 C14 15.4(2)
C25 C26 O4 Fe1 -176.47(19)
C21 C26 O4 Fe1 2.1(3)
O3 Fe1 O4 C26 -13.3(4)
O1 Fe1 O4 C26 -105.76(18)
O2 Fe1 O4 C26 90.49(18)
N1 Fe1 O4 C26 168.97(18)
N2 Fe1 O4 C26 -1.55(17)
C3 C2 O5 C27 5.6(4)
C1 C2 O5 C27 -173.4(2)
C16 C15 O6 C28 2.5(4)
C14 C15 O6 C28 -179.8(2)
